data_4347831
loop_
_publ_author_name
'Albertin, Gabriele'
'Antoniutti, Stefano'
'Bortoluzzi, Marco'
'Botter, Alessandra'
'Castro, Jes\'us'

_publ_section_title
;
 Pentamethylcyclopentadienyl Half-Sandwich Diazoalkane Complexes of
 Ruthenium: Preparation and Reactivity.
;
_journal_issue 11
_journal_name_full 'Inorganic chemistry'
_journal_page_first 5592
_journal_page_last 5602
_journal_paper_doi 10.1021/acs.inorgchem.6b00671
_journal_volume 55
_journal_year 2016
_chemical_formula_moiety 'C22 H47 N2 O6 P2 Ru, C24 H20 B'
_chemical_formula_sum 'C46 H67 B N2 O6 P2 Ru'
_chemical_formula_weight 917.83
_space_group_crystal_system triclinic
_space_group_IT_number 2
_space_group_name_Hall '-P 1'
_space_group_name_H-M_alt 'P -1'
_atom_sites_solution_hydrogens mixed
_audit_creation_method SHELXL-2014/6
_cell_angle_alpha 86.480(5)
_cell_angle_beta 77.936(4)
_cell_angle_gamma 84.995(5)
_cell_formula_units_Z 2
_cell_length_a 10.1749(9)
_cell_length_b 14.2023(12)
_cell_length_c 17.2321(13)
_cell_measurement_reflns_used 6640
_cell_measurement_temperature 296(2)
_cell_measurement_theta_max 61.10
_cell_measurement_theta_min 2.62
_cell_volume 2423.5(4)
_computing_cell_refinement 'Bruker SAINT'
_computing_data_collection 'Bruker APEX2'
_computing_data_reduction 'Bruker SAINT'
_computing_structure_refinement 'SHELXL-2014/6 (Sheldrick, 2014)'
_computing_structure_solution 'SHELXT-2014/4 (Sheldrick, 2014)'
_diffrn_ambient_temperature 296(2)
_diffrn_measured_fraction_theta_full 0.970
_diffrn_measured_fraction_theta_max 0.965
_diffrn_measurement_device_type 'Bruker CCD Smart 6000'
_diffrn_measurement_method '\f and \w scans'
_diffrn_radiation_monochromator 'Incoatec Quazar MX multilayer optics'
_diffrn_radiation_source 'Incoatec I\muS microsource'
_diffrn_radiation_type CuK\a
_diffrn_radiation_wavelength 1.54178
_diffrn_reflns_av_R_equivalents 0.1019
_diffrn_reflns_av_unetI/netI 0.0579
_diffrn_reflns_Laue_measured_fraction_full 0.970
_diffrn_reflns_Laue_measured_fraction_max 0.965
_diffrn_reflns_limit_h_max 12
_diffrn_reflns_limit_h_min -12
_diffrn_reflns_limit_k_max 17
_diffrn_reflns_limit_k_min -17
_diffrn_reflns_limit_l_max 20
_diffrn_reflns_limit_l_min -20
_diffrn_reflns_number 51904
_diffrn_reflns_point_group_measured_fraction_full 0.970
_diffrn_reflns_point_group_measured_fraction_max 0.965
_diffrn_reflns_theta_full 67.679
_diffrn_reflns_theta_max 68.100
_diffrn_reflns_theta_min 2.625
_exptl_absorpt_coefficient_mu 3.602
_exptl_absorpt_correction_T_max 0.7530
_exptl_absorpt_correction_T_min 0.3967
_exptl_absorpt_correction_type multi-scan
_exptl_absorpt_process_details 'SADABS V2014/5 (Bruker AXS Inc.)'
_exptl_crystal_colour yellow
_exptl_crystal_density_diffrn 1.258
_exptl_crystal_description prism
_exptl_crystal_F_000 968
_exptl_crystal_size_max 0.132
_exptl_crystal_size_mid 0.098
_exptl_crystal_size_min 0.041
_refine_diff_density_max 1.299
_refine_diff_density_min -0.650
_refine_diff_density_rms 0.097
_refine_ls_extinction_method none
_refine_ls_goodness_of_fit_ref 1.040
_refine_ls_hydrogen_treatment constr
_refine_ls_matrix_type full
_refine_ls_number_parameters 535
_refine_ls_number_reflns 8538
_refine_ls_number_restraints 0
_refine_ls_restrained_S_all 1.040
_refine_ls_R_factor_all 0.0693
_refine_ls_R_factor_gt 0.0579
_refine_ls_shift/su_max 0.001
_refine_ls_shift/su_mean 0.000
_refine_ls_structure_factor_coef Fsqd
_refine_ls_weighting_details 'w=1/[\s^2^(Fo^2^)+(0.1036P)^2^] where P=(Fo^2^+2Fc^2^)/3'
_refine_ls_weighting_scheme calc
_refine_ls_wR_factor_gt 0.1464
_refine_ls_wR_factor_ref 0.1564
_reflns_Friedel_coverage 0.000
_reflns_number_gt 6998
_reflns_number_total 8538
_reflns_threshold_expression 'I > 2\s(I)'
_cod_data_source_file ic6b00671_si_003.cif
_cod_data_source_block 7_md
_cod_database_code 4347831
_shelx_space_group_comment
;
The symmetry employed for this shelxl refinement is uniquely defined
by the following loop, which should always be used as a source of
symmetry information in preference to the above space-group names.
They are only intended as comments.
;
_shelx_estimated_absorpt_t_min 0.648
_shelx_estimated_absorpt_t_max 0.866
_shelxl_version_number 2014/6

loop_
_space_group_symop_operation_xyz
'x, y, z'
'-x, -y, -z'

loop_
_atom_site_label
_atom_site_type_symbol
_atom_site_fract_x
_atom_site_fract_y
_atom_site_fract_z
_atom_site_U_iso_or_equiv
_atom_site_adp_type
_atom_site_occupancy
_atom_site_site_symmetry_order
_atom_site_calc_flag
_atom_site_refinement_flags_posn
_atom_site_refinement_flags_adp
_atom_site_refinement_flags_occupancy
CT1 H 0.8897 0.1413 0.6863 0.000 Uiso 0 1 d . U P
CT2 H 1.0076 0.3549 0.6907 0.000 Uiso 0 1 d . U P
Ru Ru 0.86571(3) 0.27245(2) 0.70830(2) 0.05542(13) Uani 1 1 d . . .
N1 N 0.9988(4) 0.3650(3) 0.6523(2) 0.0682(8) Uani 1 1 d . . .
H1A H 1.0641 0.3427 0.6135 0.082 Uiso 0.59(5) 1 calc R U P
H1B H 0.9650 0.4232 0.6416 0.082 Uiso 0.41(5) 1 calc R U P
N2 N 1.0163(3) 0.3447(2) 0.7292(2) 0.0648(8) Uani 1 1 d . . .
H2A H 0.9927 0.3912 0.7629 0.078 Uiso 0.59(5) 1 calc R U P
H2B H 1.0918 0.3108 0.7348 0.078 Uiso 0.41(5) 1 calc R U P
C1 C 0.8654(5) 0.1204(3) 0.7564(3) 0.0706(11) Uani 1 1 d . . .
C2 C 0.9952(5) 0.1328(3) 0.7088(3) 0.0749(12) Uani 1 1 d . . .
C3 C 0.9794(5) 0.1564(3) 0.6299(3) 0.0761(11) Uani 1 1 d . . .
C4 C 0.8407(5) 0.1591(3) 0.6284(3) 0.0703(10) Uani 1 1 d . . .
C5 C 0.7680(5) 0.1381(3) 0.7077(3) 0.0711(11) Uani 1 1 d . . .
C6 C 0.8395(8) 0.0792(4) 0.8395(3) 0.1014(18) Uani 1 1 d . . .
H6A H 0.8504 0.0114 0.8385 0.152 Uiso 1 1 calc R U .
H6B H 0.7492 0.0985 0.8657 0.152 Uiso 1 1 calc R U .
H6C H 0.9022 0.1011 0.8676 0.152 Uiso 1 1 calc R U .
C7 C 1.1264(7) 0.1208(4) 0.7363(5) 0.114(2) Uani 1 1 d . . .
H7A H 1.1142 0.1452 0.7883 0.172 Uiso 1 1 calc R U .
H7B H 1.1926 0.1548 0.6999 0.172 Uiso 1 1 calc R U .
H7C H 1.1565 0.0549 0.7382 0.172 Uiso 1 1 calc R U .
C8 C 1.0923(7) 0.1710(5) 0.5609(4) 0.114(2) Uani 1 1 d . . .
H8A H 1.0566 0.1945 0.5155 0.171 Uiso 1 1 calc R U .
H8B H 1.1442 0.1119 0.5492 0.171 Uiso 1 1 calc R U .
H8C H 1.1490 0.2159 0.5735 0.171 Uiso 1 1 calc R U .
C9 C 0.7784(7) 0.1658(4) 0.5563(4) 0.1026(18) Uani 1 1 d . . .
H9A H 0.8304 0.2040 0.5153 0.154 Uiso 1 1 calc R U .
H9B H 0.6879 0.1941 0.5699 0.154 Uiso 1 1 calc R U .
H9C H 0.7772 0.1036 0.5378 0.154 Uiso 1 1 calc R U .
C10 C 0.6230(6) 0.1206(4) 0.7306(4) 0.0942(16) Uani 1 1 d . . .
H10A H 0.6118 0.0559 0.7221 0.141 Uiso 1 1 calc R U .
H10B H 0.5731 0.1616 0.6988 0.141 Uiso 1 1 calc R U .
H10C H 0.5903 0.1332 0.7856 0.141 Uiso 1 1 calc R U .
P1 P 0.76984(11) 0.31760(7) 0.83419(6) 0.0625(2) Uani 1 1 d . . .
O11 O 0.6338(4) 0.2726(2) 0.86843(19) 0.0820(9) Uani 1 1 d . . .
O12 O 0.7293(3) 0.4243(2) 0.85591(19) 0.0752(8) Uani 1 1 d . . .
O13 O 0.8750(4) 0.2807(3) 0.88641(19) 0.0864(10) Uani 1 1 d . . .
C11 C 0.5379(8) 0.2928(6) 0.9396(5) 0.138(3) Uani 1 1 d . . .
H11A H 0.5800 0.2770 0.9848 0.165 Uiso 1 1 calc R U .
H11B H 0.5116 0.3601 0.9396 0.165 Uiso 1 1 calc R U .
C12 C 0.4226(8) 0.2432(6) 0.9485(5) 0.136(3) Uani 1 1 d . . .
H12A H 0.3791 0.2596 0.9047 0.205 Uiso 1 1 calc R U .
H12B H 0.3618 0.2593 0.9973 0.205 Uiso 1 1 calc R U .
H12C H 0.4476 0.1764 0.9498 0.205 Uiso 1 1 calc R U .
C13 C 0.8268(6) 0.4940(4) 0.8467(3) 0.0849(13) Uani 1 1 d . . .
H13A H 0.8561 0.5125 0.7911 0.102 Uiso 1 1 calc R U .
H13B H 0.9050 0.4685 0.8673 0.102 Uiso 1 1 calc R U .
C14 C 0.7592(9) 0.5777(5) 0.8926(5) 0.133(3) Uani 1 1 d . . .
H14A H 0.6775 0.5986 0.8750 0.200 Uiso 1 1 calc R U .
H14B H 0.8184 0.6281 0.8838 0.200 Uiso 1 1 calc R U .
H14C H 0.7384 0.5599 0.9482 0.200 Uiso 1 1 calc R U .
C15 C 0.8668(8) 0.2953(5) 0.9688(3) 0.107(2) Uani 1 1 d . . .
H15A H 0.8232 0.2440 1.0012 0.129 Uiso 1 1 calc R U .
H15B H 0.8146 0.3543 0.9836 0.129 Uiso 1 1 calc R U .
C16 C 1.0073(10) 0.2984(9) 0.9812(5) 0.188(5) Uani 1 1 d . . .
H16A H 1.0582 0.2399 0.9658 0.283 Uiso 1 1 calc R U .
H16B H 1.0051 0.3073 1.0362 0.283 Uiso 1 1 calc R U .
H16C H 1.0490 0.3499 0.9495 0.283 Uiso 1 1 calc R U .
P2 P 0.71706(11) 0.38019(7) 0.66302(6) 0.0630(3) Uani 1 1 d . . .
O21 O 0.7295(3) 0.3907(3) 0.57010(18) 0.0797(8) Uani 1 1 d . . .
O22 O 0.7277(4) 0.4832(2) 0.6878(2) 0.0889(10) Uani 1 1 d . . .
O23 O 0.5683(3) 0.3544(3) 0.6898(2) 0.0864(9) Uani 1 1 d . . .
C21 C 0.8464(8) 0.4231(6) 0.5172(4) 0.116(2) Uani 1 1 d . . .
H21A H 0.8753 0.4773 0.5389 0.139 Uiso 1 1 calc R U .
H21B H 0.9190 0.3734 0.5127 0.139 Uiso 1 1 calc R U .
C22 C 0.8212(13) 0.4483(11) 0.4421(5) 0.232(8) Uani 1 1 d . . .
H22A H 0.7909 0.3951 0.4208 0.348 Uiso 1 1 calc R U .
H22B H 0.9024 0.4673 0.4077 0.348 Uiso 1 1 calc R U .
H22C H 0.7529 0.4999 0.4459 0.348 Uiso 1 1 calc R U .
C23 C 0.6535(8) 0.5690(4) 0.6660(4) 0.108(2) Uani 1 1 d . . .
H23A H 0.5708 0.5800 0.7051 0.130 Uiso 1 1 calc R U .
H23B H 0.6302 0.5629 0.6148 0.130 Uiso 1 1 calc R U .
C24 C 0.7391(11) 0.6490(5) 0.6619(7) 0.173(5) Uani 1 1 d . . .
H24A H 0.7548 0.6582 0.7138 0.260 Uiso 1 1 calc R U .
H24B H 0.6943 0.7054 0.6431 0.260 Uiso 1 1 calc R U .
H24C H 0.8236 0.6352 0.6262 0.260 Uiso 1 1 calc R U .
C25 C 0.4515(5) 0.3951(5) 0.6601(4) 0.1031(18) Uani 1 1 d . . .
H25A H 0.4778 0.4130 0.6041 0.124 Uiso 1 1 calc R U .
H25B H 0.4138 0.4514 0.6884 0.124 Uiso 1 1 calc R U .
C26 C 0.3512(7) 0.3252(6) 0.6716(5) 0.126(2) Uani 1 1 d . . .
H26A H 0.3888 0.2701 0.6429 0.189 Uiso 1 1 calc R U .
H26B H 0.2733 0.3517 0.6524 0.189 Uiso 1 1 calc R U .
H26C H 0.3255 0.3080 0.7272 0.189 Uiso 1 1 calc R U .
B B 0.2426(5) 0.8032(3) 0.7632(3) 0.0649(11) Uani 1 1 d . . .
C11B C 0.3556(5) 0.8145(4) 0.6806(3) 0.0720(11) Uani 1 1 d . . .
C12B C 0.4141(7) 0.8989(5) 0.6555(3) 0.0966(16) Uani 1 1 d . . .
H12D H 0.3933 0.9497 0.6887 0.116 Uiso 1 1 calc R U .
C13B C 0.5024(7) 0.9105(6) 0.5828(4) 0.116(2) Uani 1 1 d . . .
H13C H 0.5395 0.9682 0.5682 0.139 Uiso 1 1 calc R U .
C14B C 0.5345(6) 0.8378(7) 0.5332(4) 0.118(3) Uani 1 1 d . . .
H14D H 0.5927 0.8460 0.4844 0.141 Uiso 1 1 calc R U .
C15B C 0.4817(6) 0.7522(6) 0.5544(3) 0.107(2) Uani 1 1 d . . .
H15C H 0.5043 0.7021 0.5206 0.129 Uiso 1 1 calc R U .
C16B C 0.3933(6) 0.7412(4) 0.6279(3) 0.0868(14) Uani 1 1 d . . .
H16D H 0.3582 0.6828 0.6422 0.104 Uiso 1 1 calc R U .
C21B C 0.2733(5) 0.8713(3) 0.8309(3) 0.0689(10) Uani 1 1 d . . .
C22B C 0.4066(6) 0.8799(4) 0.8391(3) 0.0875(14) Uani 1 1 d . . .
H22D H 0.4768 0.8482 0.8047 0.105 Uiso 1 1 calc R U .
C23B C 0.4369(9) 0.9337(5) 0.8963(4) 0.113(2) Uani 1 1 d . . .
H23C H 0.5262 0.9378 0.8999 0.136 Uiso 1 1 calc R U .
C24B C 0.3335(10) 0.9817(5) 0.9484(4) 0.113(2) Uani 1 1 d . . .
H24D H 0.3528 1.0180 0.9871 0.136 Uiso 1 1 calc R U .
C25B C 0.2046(8) 0.9749(4) 0.9419(3) 0.1020(19) Uani 1 1 d . . .
H25C H 0.1348 1.0070 0.9763 0.122 Uiso 1 1 calc R U .
C26B C 0.1749(6) 0.9198(3) 0.8838(3) 0.0800(13) Uani 1 1 d . . .
H26D H 0.0852 0.9160 0.8810 0.096 Uiso 1 1 calc R U .
C31B C 0.2504(5) 0.6913(3) 0.7963(3) 0.0673(10) Uani 1 1 d . . .
C32B C 0.1753(5) 0.6240(3) 0.7747(3) 0.0815(12) Uani 1 1 d . . .
H32B H 0.1145 0.6437 0.7424 0.098 Uiso 1 1 calc R U .
C33B C 0.1860(6) 0.5291(4) 0.7987(4) 0.1006(18) Uani 1 1 d . . .
H33B H 0.1344 0.4866 0.7818 0.121 Uiso 1 1 calc R U .
C34B C 0.2733(8) 0.4982(4) 0.8478(4) 0.110(2) Uani 1 1 d . . .
H34B H 0.2794 0.4352 0.8657 0.132 Uiso 1 1 calc R U .
C35B C 0.3504(8) 0.5614(4) 0.8695(4) 0.1042(19) Uani 1 1 d . . .
H35B H 0.4112 0.5411 0.9017 0.125 Uiso 1 1 calc R U .
C36B C 0.3394(6) 0.6554(4) 0.8443(3) 0.0827(13) Uani 1 1 d . . .
H36B H 0.3940 0.6967 0.8600 0.099 Uiso 1 1 calc R U .
C41B C 0.0922(5) 0.8324(3) 0.7435(3) 0.0700(11) Uani 1 1 d . . .
C42B C -0.0270(5) 0.8094(4) 0.7955(4) 0.0856(13) Uani 1 1 d . . .
H42B H -0.0205 0.7779 0.8437 0.103 Uiso 1 1 calc R U .
C43B C -0.1548(6) 0.8310(4) 0.7792(5) 0.1035(19) Uani 1 1 d . . .
H43B H -0.2308 0.8140 0.8158 0.124 Uiso 1 1 calc R U .
C44B C -0.1681(7) 0.8778(4) 0.7086(5) 0.111(2) Uani 1 1 d . . .
H44B H -0.2529 0.8926 0.6968 0.134 Uiso 1 1 calc R U .
C45B C -0.0560(8) 0.9019(4) 0.6567(4) 0.102(2) Uani 1 1 d . . .
H45B H -0.0646 0.9336 0.6090 0.123 Uiso 1 1 calc R U .
C46B C 0.0731(6) 0.8802(3) 0.6727(3) 0.0801(13) Uani 1 1 d . . .
H46B H 0.1478 0.8981 0.6354 0.096 Uiso 1 1 calc R U .

loop_
_atom_site_aniso_label
_atom_site_aniso_U_11
_atom_site_aniso_U_22
_atom_site_aniso_U_33
_atom_site_aniso_U_23
_atom_site_aniso_U_13
_atom_site_aniso_U_12
Ru 0.05814(19) 0.05123(18) 0.05918(19) -0.00292(12) -0.01748(12) -0.00319(12)
N1 0.0588(18) 0.066(2) 0.078(2) 0.0136(17) -0.0097(16) -0.0174(15)
N2 0.0547(17) 0.0651(19) 0.080(2) -0.0104(16) -0.0228(15) -0.0088(14)
C1 0.097(3) 0.0402(18) 0.078(3) -0.0029(17) -0.027(2) -0.0031(19)
C2 0.080(3) 0.053(2) 0.096(3) -0.017(2) -0.031(2) 0.013(2)
C3 0.080(3) 0.070(3) 0.075(3) -0.019(2) -0.009(2) 0.002(2)
C4 0.083(3) 0.063(2) 0.069(2) -0.0140(19) -0.025(2) 0.000(2)
C5 0.074(3) 0.054(2) 0.088(3) -0.018(2) -0.019(2) -0.0096(18)
C6 0.159(6) 0.057(3) 0.089(3) 0.007(2) -0.033(4) -0.006(3)
C7 0.109(5) 0.077(3) 0.177(7) -0.016(4) -0.082(5) 0.018(3)
C8 0.091(4) 0.125(5) 0.118(5) -0.035(4) 0.004(3) -0.004(4)
C9 0.134(5) 0.099(4) 0.091(3) -0.022(3) -0.054(4) -0.011(4)
C10 0.092(4) 0.067(3) 0.125(4) -0.014(3) -0.015(3) -0.021(3)
P1 0.0745(6) 0.0528(5) 0.0619(5) -0.0046(4) -0.0169(5) -0.0056(4)
O11 0.097(2) 0.0681(18) 0.0760(19) -0.0098(15) 0.0013(16) -0.0176(16)
O12 0.084(2) 0.0573(16) 0.0842(19) -0.0123(14) -0.0135(16) -0.0088(14)
O13 0.115(3) 0.087(2) 0.0640(17) -0.0096(16) -0.0368(17) 0.0045(19)
C11 0.116(5) 0.141(6) 0.141(6) -0.058(5) 0.036(5) -0.046(5)
C12 0.112(5) 0.109(5) 0.165(7) -0.004(5) 0.027(5) -0.017(4)
C13 0.107(4) 0.071(3) 0.082(3) -0.010(2) -0.027(3) -0.021(3)
C14 0.175(8) 0.078(4) 0.145(6) -0.041(4) -0.008(5) -0.032(4)
C15 0.151(6) 0.111(4) 0.067(3) 0.008(3) -0.037(3) -0.024(4)
C16 0.178(9) 0.302(15) 0.117(6) 0.031(7) -0.092(6) -0.069(10)
P2 0.0661(6) 0.0577(5) 0.0697(6) 0.0008(4) -0.0260(5) -0.0030(4)
O21 0.084(2) 0.088(2) 0.0708(17) 0.0114(16) -0.0285(15) -0.0089(17)
O22 0.118(3) 0.0531(16) 0.109(2) -0.0034(16) -0.060(2) 0.0071(17)
O23 0.0659(18) 0.098(2) 0.095(2) 0.0076(19) -0.0218(16) -0.0011(17)
C21 0.112(5) 0.148(6) 0.087(4) 0.013(4) -0.014(3) -0.031(4)
C22 0.241(12) 0.371(18) 0.124(6) 0.130(9) -0.097(7) -0.197(13)
C23 0.148(6) 0.059(3) 0.132(5) -0.007(3) -0.069(4) 0.014(3)
C24 0.237(11) 0.070(4) 0.262(12) 0.029(5) -0.166(10) -0.033(5)
C25 0.065(3) 0.123(5) 0.123(5) -0.007(4) -0.028(3) 0.006(3)
C26 0.073(4) 0.138(6) 0.173(7) -0.022(5) -0.032(4) -0.008(4)
B 0.072(3) 0.061(3) 0.064(2) -0.001(2) -0.020(2) -0.003(2)
C11B 0.070(3) 0.082(3) 0.067(2) 0.010(2) -0.0245(19) -0.008(2)
C12B 0.110(4) 0.107(4) 0.077(3) 0.016(3) -0.025(3) -0.032(3)
C13B 0.109(5) 0.159(7) 0.086(4) 0.030(4) -0.029(3) -0.051(5)
C14B 0.079(4) 0.191(8) 0.077(4) 0.022(5) -0.008(3) -0.010(4)
C15B 0.090(4) 0.149(6) 0.075(3) -0.004(4) -0.009(3) 0.011(4)
C16B 0.085(3) 0.102(4) 0.072(3) -0.004(3) -0.018(2) 0.005(3)
C21B 0.087(3) 0.059(2) 0.065(2) 0.0091(19) -0.025(2) -0.016(2)
C22B 0.094(3) 0.098(4) 0.080(3) 0.004(3) -0.032(3) -0.027(3)
C23B 0.141(6) 0.126(5) 0.091(4) 0.017(4) -0.051(4) -0.062(5)
C24B 0.182(7) 0.095(4) 0.082(4) 0.003(3) -0.058(5) -0.056(5)
C25B 0.158(6) 0.076(3) 0.076(3) -0.009(3) -0.031(3) -0.008(4)
C26B 0.114(4) 0.060(2) 0.072(3) 0.001(2) -0.032(3) -0.006(2)
C31B 0.070(2) 0.064(2) 0.063(2) -0.0038(19) -0.0055(18) 0.0015(19)
C32B 0.078(3) 0.067(3) 0.101(3) -0.012(2) -0.019(3) -0.002(2)
C33B 0.088(4) 0.067(3) 0.141(5) -0.021(3) -0.006(3) -0.007(3)
C34B 0.125(5) 0.063(3) 0.132(5) 0.009(3) -0.009(4) 0.003(3)
C35B 0.134(5) 0.081(4) 0.097(4) 0.008(3) -0.032(4) 0.013(4)
C36B 0.097(3) 0.072(3) 0.081(3) -0.002(2) -0.026(3) 0.003(2)
C41B 0.079(3) 0.053(2) 0.083(3) -0.0123(19) -0.027(2) -0.0010(19)
C42B 0.084(3) 0.069(3) 0.106(4) -0.011(3) -0.023(3) -0.002(2)
C43B 0.070(3) 0.079(3) 0.168(6) -0.031(4) -0.034(3) 0.003(3)
C44B 0.100(5) 0.079(4) 0.175(7) -0.047(4) -0.074(5) 0.022(3)
C45B 0.126(5) 0.084(4) 0.115(4) -0.030(3) -0.069(4) 0.019(3)
C46B 0.098(3) 0.070(3) 0.083(3) -0.017(2) -0.044(3) 0.002(2)

loop_
_atom_type_symbol
_atom_type_description
_atom_type_scat_dispersion_real
_atom_type_scat_dispersion_imag
_atom_type_scat_source
C C 0.0181 0.0091 'International Tables Vol C Tables 4.2.6.8 and 6.1.1.4'
H H 0.0000 0.0000 'International Tables Vol C Tables 4.2.6.8 and 6.1.1.4'
B B 0.0090 0.0039 'International Tables Vol C Tables 4.2.6.8 and 6.1.1.4'
N N 0.0311 0.0180 'International Tables Vol C Tables 4.2.6.8 and 6.1.1.4'
O O 0.0492 0.0322 'International Tables Vol C Tables 4.2.6.8 and 6.1.1.4'
P P 0.2955 0.4335 'International Tables Vol C Tables 4.2.6.8 and 6.1.1.4'
Ru Ru 0.0552 3.2960 'International Tables Vol C Tables 4.2.6.8 and 6.1.1.4'

loop_
_geom_angle_atom_site_label_1
_geom_angle_atom_site_label_2
_geom_angle_atom_site_label_3
_geom_angle
CT2 Ru CT1 124.306(16)
CT2 Ru N2 20.04(10)
CT1 Ru N2 122.46(10)
CT2 Ru N1 19.98(10)
CT1 Ru N1 121.50(12)
N2 Ru N1 40.02(14)
CT2 Ru C5 157.43(12)
CT1 Ru C5 33.16(12)
N2 Ru C5 151.32(16)
N1 Ru C5 149.10(17)
CT2 Ru C4 126.39(13)
CT1 Ru C4 32.55(11)
N2 Ru C4 137.76(17)
N1 Ru C4 112.02(17)
C5 Ru C4 37.48(18)
CT2 Ru C1 128.92(13)
CT1 Ru C1 32.18(11)
N2 Ru C1 115.10(16)
N1 Ru C1 139.12(17)
C5 Ru C1 36.95(17)
C4 Ru C1 61.30(16)
CT2 Ru C3 96.49(13)
CT1 Ru C3 32.08(13)
N2 Ru C3 102.47(17)
N1 Ru C3 89.82(18)
C5 Ru C3 61.73(18)
C4 Ru C3 36.44(17)
C1 Ru C3 60.76(18)
CT2 Ru P2 94.53(3)
CT1 Ru P2 125.31(3)
N2 Ru P2 106.93(11)
N1 Ru P2 81.84(11)
C5 Ru P2 101.75(12)
C4 Ru P2 94.52(12)
C1 Ru P2 136.54(13)
C3 Ru P2 120.87(13)
CT2 Ru C2 97.70(13)
CT1 Ru C2 31.96(12)
N2 Ru C2 91.28(16)
N1 Ru C2 103.26(18)
C5 Ru C2 61.55(17)
C4 Ru C2 60.91(16)
C1 Ru C2 36.38(19)
C3 Ru C2 36.29(17)
P2 Ru C2 155.18(12)
CT2 Ru P1 96.23(3)
CT1 Ru P1 119.61(3)
N2 Ru P1 81.10(11)
N1 Ru P1 110.98(12)
C5 Ru P1 99.86(13)
C4 Ru P1 136.83(13)
C1 Ru P1 88.06(12)
C3 Ru P1 147.35(13)
P2 Ru P1 87.85(4)
C2 Ru P1 112.04(13)
N2 N1 Ru 69.79(19)
N1 N2 Ru 70.19(19)
C2 C1 C5 108.6(4)
C2 C1 C6 124.9(5)
C5 C1 C6 125.7(5)
C2 C1 Ru 72.6(2)
C5 C1 Ru 70.2(2)
C6 C1 Ru 131.4(3)
C3 C2 C1 107.9(4)
C3 C2 C7 125.8(6)
C1 C2 C7 126.3(5)
C3 C2 Ru 71.4(2)
C1 C2 Ru 71.1(2)
C7 C2 Ru 124.1(3)
C4 C3 C2 108.3(4)
C4 C3 C8 126.9(5)
C2 C3 C8 124.7(5)
C4 C3 Ru 70.7(2)
C2 C3 Ru 72.3(2)
C8 C3 Ru 124.9(4)
C3 C4 C5 108.3(4)
C3 C4 C9 127.1(5)
C5 C4 C9 123.8(5)
C3 C4 Ru 72.9(2)
C5 C4 Ru 70.7(2)
C9 C4 Ru 130.0(3)
C1 C5 C4 106.9(4)
C1 C5 C10 126.4(5)
C4 C5 C10 125.8(5)
C1 C5 Ru 72.9(2)
C4 C5 Ru 71.9(3)
C10 C5 Ru 128.9(3)
O11 P1 O13 108.9(2)
O11 P1 O12 100.64(18)
O13 P1 O12 105.41(18)
O11 P1 Ru 112.81(13)
O13 P1 Ru 105.17(14)
O12 P1 Ru 123.26(13)
C11 O11 P1 128.8(4)
C13 O12 P1 122.5(3)
C15 O13 P1 127.5(4)
C12 C11 O11 113.0(6)
O12 C13 C14 107.1(5)
O13 C15 C16 107.6(6)
O23 P2 O22 108.9(2)
O23 P2 O21 100.51(19)
O22 P2 O21 104.0(2)
O23 P2 Ru 112.91(14)
O22 P2 Ru 112.77(13)
O21 P2 Ru 116.65(14)
C21 O21 P2 122.8(4)
C23 O22 P2 127.3(3)
C25 O23 P2 127.9(4)
C22 C21 O21 111.7(7)
O22 C23 C24 108.5(6)
O23 C25 C26 108.9(6)
C11B B C41B 108.4(3)
C11B B C21B 110.0(4)
C41B B C21B 110.9(4)
C11B B C31B 108.8(4)
C41B B C31B 109.3(4)
C21B B C31B 109.3(3)
C12B C11B C16B 115.2(5)
C12B C11B B 122.7(5)
C16B C11B B 122.0(5)
C11B C12B C13B 122.7(7)
C14B C13B C12B 119.9(7)
C13B C14B C15B 120.6(6)
C14B C15B C16B 119.0(7)
C11B C16B C15B 122.6(6)
C26B C21B C22B 115.4(4)
C26B C21B B 124.1(4)
C22B C21B B 120.5(4)
C23B C22B C21B 122.6(6)
C22B C23B C24B 119.7(7)
C25B C24B C23B 119.1(5)
C24B C25B C26B 120.7(6)
C21B C26B C25B 122.5(6)
C32B C31B C36B 114.2(4)
C32B C31B B 122.9(4)
C36B C31B B 122.7(4)
C31B C32B C33B 123.6(5)
C34B C33B C32B 119.6(6)
C35B C34B C33B 118.9(6)
C34B C35B C36B 120.7(6)
C35B C36B C31B 123.1(6)
C46B C41B C42B 114.5(5)
C46B C41B B 122.9(5)
C42B C41B B 122.6(4)
C43B C42B C41B 123.6(6)
C44B C43B C42B 119.7(7)
C45B C44B C43B 118.8(6)
C44B C45B C46B 121.9(6)
C41B C46B C45B 121.6(6)

loop_
_geom_bond_atom_site_label_1
_geom_bond_atom_site_label_2
_geom_bond_distance
Ru CT2 1.9009(3)
Ru CT1 1.9080(3)
Ru N2 2.020(3)
Ru N1 2.026(3)
Ru C5 2.229(4)
Ru C4 2.245(4)
Ru C1 2.265(4)
Ru C3 2.274(4)
Ru P2 2.2761(10)
Ru C2 2.284(4)
Ru P1 2.2904(11)
N1 N2 1.385(5)
C1 C2 1.420(7)
C1 C5 1.424(6)
C1 C6 1.492(7)
C2 C3 1.419(7)
C2 C7 1.500(7)
C3 C4 1.413(7)
C3 C8 1.489(8)
C4 C5 1.438(7)
C4 C9 1.503(6)
C5 C10 1.484(7)
P1 O11 1.562(4)
P1 O13 1.574(3)
P1 O12 1.582(3)
O11 C11 1.426(7)
O12 C13 1.441(6)
O13 C15 1.432(6)
C11 C12 1.397(10)
C13 C14 1.501(8)
C15 C16 1.494(11)
P2 O23 1.556(4)
P2 O22 1.568(3)
P2 O21 1.578(3)
O21 C21 1.432(7)
O22 C23 1.448(6)
O23 C25 1.450(6)
C21 C22 1.390(9)
C23 C24 1.481(10)
C25 C26 1.461(9)
B C11B 1.641(7)
B C41B 1.649(7)
B C21B 1.655(6)
B C31B 1.656(7)
C11B C12B 1.390(8)
C11B C16B 1.399(7)
C12B C13B 1.391(9)
C13B C14B 1.355(11)
C14B C15B 1.370(11)
C15B C16B 1.400(8)
C21B C26B 1.372(7)
C21B C22B 1.409(7)
C22B C23B 1.383(8)
C23B C24B 1.390(11)
C24B C25B 1.353(10)
C25B C26B 1.403(7)
C31B C32B 1.387(7)
C31B C36B 1.395(7)
C32B C33B 1.388(8)
C33B C34B 1.377(9)
C34B C35B 1.360(9)
C35B C36B 1.381(8)
C41B C46B 1.400(7)
C41B C42B 1.401(8)
C42B C43B 1.391(8)
C43B C44B 1.377(10)
C44B C45B 1.350(11)
C45B C46B 1.402(8)
